data_7101003
loop_
_publ_author_name
'S. Hagen'
'L. Wesemann'
'I. Pantenburg'

_publ_section_title
;
Formation of Novel Anionic Gold-Tin Cluster Compounds
;
_journal_name_full 'Chemical Communications'
_journal_paper_doi 10.1039/b416472e
_journal_year 2005
_chemical_formula_sum 'C102 H208 Au4 B44 N4 P4 Sn4'
_chemical_formula_weight 3352.87
_space_group_IT_number 2
_symmetry_cell_setting triclinic
_symmetry_space_group_name_Hall '-P 1'
_symmetry_space_group_name_H-M 'P -1'
_cell_angle_alpha 68.083(7)
_cell_angle_beta 64.030(6)
_cell_angle_gamma 74.245(7)
_cell_formula_units_Z 1
_cell_length_a 15.5926(13)
_cell_length_b 15.5891(13)
_cell_length_c 17.4837(16)
_cell_measurement_temperature 160(2)
_cell_volume 3514.7(5)
_diffrn_ambient_temperature 160(2)
_exptl_crystal_density_diffrn 1.584
_cod_database_code 7101003

loop_
_symmetry_equiv_pos_as_xyz
'x, y, z'
'-x, -y, -z'

loop_
_atom_site_label
_atom_site_type_symbol
_atom_site_fract_x
_atom_site_fract_y
_atom_site_fract_z
_atom_site_U_iso_or_equiv
_atom_site_adp_type
_atom_site_occupancy
_atom_site_symmetry_multiplicity
_atom_site_calc_flag
_atom_site_refinement_flags
_atom_site_disorder_assembly
_atom_site_disorder_group
Au1 Au 0.485176(18) 0.628895(19) 0.497295(19) 0.03202(8) Uani 1 1 d . . .
Au2 Au 0.467190(18) 0.551504(19) 0.396137(19) 0.03195(8) Uani 1 1 d . . .
P1 P 0.50658(13) 0.70515(13) 0.57862(14) 0.0355(4) Uani 1 1 d . . .
C111 C 0.5668(5) 0.8089(5) 0.5156(6) 0.0444(19) Uani 1 1 d . . .
C112 C 0.5991(6) 0.8366(6) 0.4236(7) 0.056(2) Uani 1 1 d . . .
H112 H 0.5922 0.8006 0.3950 0.067(6) Uiso 1 1 calc R . .
C113 C 0.6414(8) 0.9173(7) 0.3739(8) 0.076(3) Uani 1 1 d . . .
H113 H 0.6627 0.9356 0.3121 0.067(6) Uiso 1 1 calc R . .
C114 C 0.6522(7) 0.9711(6) 0.4161(9) 0.071(3) Uani 1 1 d . . .
H114 H 0.6793 1.0263 0.3830 0.067(6) Uiso 1 1 calc R . .
C115 C 0.6231(7) 0.9427(6) 0.5056(9) 0.067(3) Uani 1 1 d . . .
H115 H 0.6331 0.9772 0.5337 0.067(6) Uiso 1 1 calc R . .
C116 C 0.5782(7) 0.8623(6) 0.5567(7) 0.060(2) Uani 1 1 d . . .
H116 H 0.5560 0.8451 0.6185 0.067(6) Uiso 1 1 calc R . .
C121 C 0.3975(5) 0.7420(5) 0.6617(5) 0.0402(17) Uani 1 1 d . . .
C122 C 0.3127(5) 0.7616(5) 0.6466(5) 0.0412(17) Uani 1 1 d . . .
H122 H 0.3132 0.7528 0.5966 0.067(6) Uiso 1 1 calc R . .
C123 C 0.2278(6) 0.7940(7) 0.7060(7) 0.060(2) Uani 1 1 d . . .
H123 H 0.1714 0.8064 0.6957 0.067(6) Uiso 1 1 calc R . .
C124 C 0.2254(7) 0.8082(7) 0.7799(7) 0.063(2) Uani 1 1 d . . .
H124 H 0.1682 0.8312 0.8188 0.067(6) Uiso 1 1 calc R . .
C125 C 0.3089(7) 0.7877(7) 0.7953(7) 0.069(3) Uani 1 1 d . . .
H125 H 0.3075 0.7958 0.8460 0.067(6) Uiso 1 1 calc R . .
C126 C 0.3938(6) 0.7557(6) 0.7380(6) 0.053(2) Uani 1 1 d . . .
H126 H 0.4496 0.7429 0.7495 0.067(6) Uiso 1 1 calc R . .
C12 C 0.4134(5) 0.3710(5) 0.3636(6) 0.0432(18) Uani 1 1 d . . .
H12A H 0.4174 0.3441 0.3201 0.048(16) Uiso 1 1 calc R . .
H12B H 0.3477 0.3714 0.4068 0.048(16) Uiso 1 1 calc R . .
P2 P 0.43892(12) 0.49183(13) 0.30684(13) 0.0337(4) Uani 1 1 d . . .
C211 C 0.3351(5) 0.5516(5) 0.2768(5) 0.0366(16) Uani 1 1 d . . .
C212 C 0.3470(6) 0.6252(7) 0.1998(7) 0.060(2) Uani 1 1 d . . .
H212 H 0.4081 0.6424 0.1631 0.067(6) Uiso 1 1 calc R . .
C213 C 0.2687(7) 0.6740(8) 0.1766(7) 0.072(3) Uani 1 1 d . . .
H213 H 0.2773 0.7233 0.1244 0.067(6) Uiso 1 1 calc R . .
C214 C 0.1786(7) 0.6490(7) 0.2312(7) 0.062(3) Uani 1 1 d . . .
H214 H 0.1263 0.6802 0.2151 0.067(6) Uiso 1 1 calc R . .
C215 C 0.1652(6) 0.5784(7) 0.3092(7) 0.058(2) Uani 1 1 d . . .
H215 H 0.1036 0.5630 0.3463 0.067(6) Uiso 1 1 calc R . .
C216 C 0.2434(5) 0.5292(6) 0.3337(6) 0.049(2) Uani 1 1 d . . .
H216 H 0.2340 0.4821 0.3874 0.067(6) Uiso 1 1 calc R . .
C221 C 0.5371(5) 0.4832(5) 0.2025(5) 0.0412(17) Uani 1 1 d . . .
C222 C 0.6300(6) 0.4810(7) 0.1943(7) 0.064(3) Uani 1 1 d . . .
H222 H 0.6402 0.4896 0.2394 0.067(6) Uiso 1 1 calc R . .
C223 C 0.7079(7) 0.4663(9) 0.1198(8) 0.079(3) Uani 1 1 d . . .
H223 H 0.7700 0.4649 0.1151 0.067(6) Uiso 1 1 calc R . .
C224 C 0.6937(7) 0.4538(8) 0.0537(7) 0.070(3) Uani 1 1 d . . .
H224 H 0.7462 0.4438 0.0036 0.067(6) Uiso 1 1 calc R . .
C225 C 0.6012(7) 0.4558(7) 0.0602(6) 0.059(2) Uani 1 1 d . . .
H225 H 0.5917 0.4488 0.0141 0.067(6) Uiso 1 1 calc R . .
C226 C 0.5236(6) 0.4684(6) 0.1352(5) 0.048(2) Uani 1 1 d . . .
H226 H 0.4619 0.4670 0.1408 0.067(6) Uiso 1 1 calc R . .
Sn1 Sn 0.39983(3) 0.73458(4) 0.37890(4) 0.03854(12) Uani 1 1 d . . .
B11 B 0.4004(6) 0.8191(7) 0.2388(6) 0.047(2) Uani 1 1 d . . .
H11 H 0.4389 0.7771 0.1922 0.056 Uiso 1 1 calc R . .
B12 B 0.4652(7) 0.8709(6) 0.2785(6) 0.044(2) Uani 1 1 d . . .
H12 H 0.5439 0.8622 0.2571 0.053 Uiso 1 1 calc R . .
B13 B 0.3804(6) 0.8815(6) 0.3915(6) 0.044(2) Uani 1 1 d . . .
H13 H 0.4061 0.8781 0.4421 0.052 Uiso 1 1 calc R . .
B14 B 0.2635(7) 0.8395(7) 0.4215(7) 0.051(2) Uani 1 1 d . . .
H14 H 0.2146 0.8112 0.4904 0.061 Uiso 1 1 calc R . .
B15 B 0.2764(7) 0.7991(8) 0.3263(7) 0.051(2) Uani 1 1 d . . .
H15 H 0.2364 0.7455 0.3353 0.061 Uiso 1 1 calc R . .
B16 B 0.2791(8) 0.9593(8) 0.3776(8) 0.061(3) Uani 1 1 d . . .
H16 H 0.2403 1.0047 0.4211 0.073 Uiso 1 1 calc R . .
B17 B 0.2188(8) 0.9123(8) 0.3370(8) 0.065(3) Uani 1 1 d . . .
H17 H 0.1407 0.9286 0.3537 0.078 Uiso 1 1 calc R . .
B18 B 0.3958(8) 0.9794(8) 0.2936(8) 0.058(3) Uani 1 1 d . . .
H18 H 0.4311 1.0376 0.2828 0.070 Uiso 1 1 calc R . .
B19 B 0.2978(7) 0.8992(8) 0.2319(7) 0.062(3) Uani 1 1 d . . .
H19 H 0.2711 0.9065 0.1808 0.074 Uiso 1 1 calc R . .
B110 B 0.4080(8) 0.9396(7) 0.2036(8) 0.058(3) Uani 1 1 d . . .
H110 H 0.4526 0.9723 0.1341 0.069 Uiso 1 1 calc R . .
B111 B 0.2959(9) 0.9972(8) 0.2618(8) 0.067(3) Uani 1 1 d . . .
H111 H 0.2676 1.0678 0.2300 0.080 Uiso 1 1 calc R . .
Sn2 Sn 0.66075(4) 0.53279(6) 0.40464(5) 0.0645(2) Uani 1 1 d . . .
B21 B 0.8037(6) 0.4661(9) 0.4231(8) 0.066(3) Uani 1 1 d . . .
H21 H 0.7904 0.4109 0.4870 0.079 Uiso 1 1 calc R . .
B22 B 0.7560(7) 0.6580(8) 0.3106(8) 0.060(3) Uani 1 1 d . . .
H22 H 0.7111 0.7262 0.3021 0.072 Uiso 1 1 calc R . .
B23 B 0.7625(8) 0.5760(8) 0.2570(7) 0.059(3) Uani 1 1 d . . .
H23 H 0.7215 0.5924 0.2145 0.071 Uiso 1 1 calc R . .
B24 B 0.7947(7) 0.4552(7) 0.3198(8) 0.058(3) Uani 1 1 d . . .
H24 H 0.7768 0.3937 0.3160 0.069 Uiso 1 1 calc R . .
B25 B 0.7771(8) 0.5936(9) 0.4140(9) 0.067(3) Uani 1 1 d . . .
H25 H 0.7448 0.6212 0.4714 0.080 Uiso 1 1 calc R . .
B26 B 0.8582(8) 0.6374(7) 0.2256(8) 0.060(3) Uani 1 1 d . . .
H26 H 0.8774 0.6940 0.1626 0.073 Uiso 1 1 calc R . .
B27 B 0.8821(9) 0.5176(11) 0.2296(8) 0.084(5) Uani 1 1 d . . .
H27 H 0.9165 0.4939 0.1697 0.101 Uiso 1 1 calc R . .
B28 B 0.9061(7) 0.4553(9) 0.3285(10) 0.078(4) Uani 1 1 d . . .
H28 H 0.9567 0.3907 0.3351 0.094 Uiso 1 1 calc R . .
B29 B 0.8955(7) 0.5349(9) 0.3812(8) 0.064(3) Uani 1 1 d . . .
H29 H 0.9388 0.5232 0.4206 0.076 Uiso 1 1 calc R . .
B210 B 0.8693(8) 0.6457(9) 0.3167(8) 0.065(3) Uani 1 1 d . . .
H210 H 0.8967 0.7050 0.3144 0.078 Uiso 1 1 calc R . .
B211 B 0.9473(6) 0.5616(8) 0.2607(8) 0.058(3) Uani 1 1 d . . .
H211 H 1.0242 0.5662 0.2199 0.069 Uiso 1 1 calc R . .
N1 N 0.9198(5) 0.7665(5) 0.5067(5) 0.0470(15) Uiso 1 1 d . . .
C31 C 0.9603(8) 0.6767(8) 0.4806(8) 0.079(3) Uiso 1 1 d . . .
C32 C 0.8940(8) 0.8420(8) 0.4309(8) 0.074(3) Uiso 1 1 d . . .
C33 C 0.9760(7) 0.8607(8) 0.3415(7) 0.070(3) Uiso 1 1 d . . .
C34 C 0.9334(12) 0.9405(12) 0.2770(12) 0.124(5) Uiso 1 1 d . . .
C35 C 0.8247(7) 0.7538(7) 0.5880(6) 0.058(2) Uiso 1 1 d . . .
C36 C 0.8325(6) 0.6792(7) 0.6708(6) 0.056(2) Uiso 1 1 d . . .
C37 C 0.7358(7) 0.6825(7) 0.7492(7) 0.067(2) Uiso 1 1 d . . .
C38 C 0.9966(6) 0.7894(6) 0.5250(6) 0.0507(19) Uiso 1 1 d . . .
C39 C 0.9620(10) 0.8775(10) 0.5549(10) 0.099(4) Uiso 1 1 d . . .
C310 C 0.7395(8) 0.6030(8) 0.8329(8) 0.077(3) Uiso 1 1 d . . .
C311 C 1.0078(12) 0.8873(12) 0.6097(12) 0.124(5) Uiso 1 1 d . . .
C312 C 0.9806(12) 0.8322(13) 0.6941(13) 0.128(5) Uiso 1 1 d . . .
C313 C 1.0220(13) 0.9625(13) 0.1803(12) 0.134(6) Uiso 1 1 d . . .
N2 N 0.7060(5) 0.8227(6) 0.0181(5) 0.0610(19) Uiso 1 1 d . . .
C41 C 0.5942(9) 0.7711(9) -0.0213(9) 0.087(3) Uiso 1 1 d . . .
C42 C 0.6203(8) 0.8515(8) -0.0096(8) 0.078(3) Uiso 1 1 d . . .
C43 C 0.7929(11) 0.7691(11) -0.0452(10) 0.110(4) Uiso 1 1 d . . .
C44 C 0.883(2) 0.737(2) -0.0318(19) 0.207(10) Uiso 1 1 d . . .
C45 C 1.0237(14) 0.6388(14) -0.0524(13) 0.145(6) Uiso 1 1 d . . .
C46 C 0.9314(14) 0.6561(14) -0.0726(13) 0.140(6) Uiso 1 1 d . . .
C47 C 0.6731(11) 0.7647(11) 0.1138(11) 0.109(4) Uiso 1 1 d . . .
C48 C 0.4938(10) 0.8126(11) -0.0352(10) 0.104(4) Uiso 1 1 d . . .
C49 C 0.4708(12) 0.7440(13) -0.0623(12) 0.129(5) Uiso 1 1 d . . .
C410 C 0.7500(17) 0.9114(17) -0.0008(16) 0.165(8) Uiso 1 1 d . . .
C411 C 0.751(2) 1.049(2) 0.0379(19) 0.205(10) Uiso 1 1 d . . .
C412 C 0.8088(18) 1.0146(19) 0.0884(18) 0.196(10) Uiso 1 1 d . . .
C413 C 0.687(3) 0.966(3) 0.046(2) 0.257(14) Uiso 1 1 d . . .

loop_
_atom_site_aniso_label
_atom_site_aniso_U_11
_atom_site_aniso_U_22
_atom_site_aniso_U_33
_atom_site_aniso_U_23
_atom_site_aniso_U_13
_atom_site_aniso_U_12
Au1 0.03090(14) 0.02804(15) 0.04050(17) -0.00825(12) -0.01925(12) -0.00151(11)
Au2 0.03114(14) 0.02808(15) 0.04016(17) -0.00824(12) -0.01888(12) -0.00231(11)
P1 0.0367(9) 0.0299(10) 0.0473(12) -0.0109(9) -0.0232(9) -0.0033(8)
C111 0.039(4) 0.031(4) 0.067(6) -0.012(4) -0.029(4) 0.001(3)
C112 0.047(5) 0.045(5) 0.066(6) -0.012(4) -0.011(4) -0.017(4)
C113 0.075(7) 0.058(6) 0.074(7) -0.004(5) -0.008(6) -0.031(6)
C114 0.059(6) 0.024(4) 0.127(10) -0.004(5) -0.044(6) -0.012(4)
C115 0.069(6) 0.035(5) 0.114(10) -0.020(6) -0.052(7) -0.003(4)
C116 0.077(6) 0.035(5) 0.083(7) -0.010(4) -0.044(6) -0.015(4)
C121 0.046(4) 0.031(4) 0.051(5) -0.012(3) -0.025(4) -0.004(3)
C122 0.038(4) 0.037(4) 0.052(5) -0.011(4) -0.021(4) -0.006(3)
C123 0.044(5) 0.064(6) 0.076(7) -0.031(5) -0.019(5) -0.006(4)
C124 0.054(5) 0.061(6) 0.064(6) -0.031(5) -0.010(5) 0.002(5)
C125 0.078(7) 0.071(7) 0.069(7) -0.035(6) -0.039(6) 0.012(5)
C126 0.053(5) 0.058(6) 0.064(6) -0.034(5) -0.033(5) 0.009(4)
C12 0.033(4) 0.041(4) 0.060(5) -0.014(4) -0.020(4) -0.007(3)
P2 0.0318(9) 0.0324(10) 0.0425(11) -0.0101(8) -0.0193(8) -0.0049(8)
C211 0.036(4) 0.034(4) 0.046(4) -0.009(3) -0.023(3) -0.005(3)
C212 0.048(5) 0.054(6) 0.066(6) -0.004(5) -0.025(5) -0.002(4)
C213 0.065(6) 0.068(7) 0.069(7) 0.001(5) -0.043(6) 0.013(5)
C214 0.056(5) 0.064(6) 0.079(7) -0.026(5) -0.050(5) 0.019(5)
C215 0.038(4) 0.056(6) 0.093(8) -0.030(5) -0.034(5) 0.003(4)
C216 0.037(4) 0.048(5) 0.069(6) -0.026(4) -0.023(4) 0.002(4)
C221 0.037(4) 0.039(4) 0.047(5) -0.011(4) -0.014(3) -0.010(3)
C222 0.035(4) 0.091(8) 0.074(7) -0.046(6) -0.005(4) -0.015(5)
C223 0.043(5) 0.119(10) 0.088(8) -0.057(8) -0.009(5) -0.020(6)
C224 0.051(5) 0.092(8) 0.055(6) -0.030(6) 0.000(5) -0.013(5)
C225 0.065(6) 0.062(6) 0.050(5) -0.015(5) -0.019(5) -0.015(5)
C226 0.048(4) 0.058(5) 0.043(5) -0.012(4) -0.021(4) -0.011(4)
Sn1 0.0372(2) 0.0340(3) 0.0430(3) -0.0081(2) -0.0210(2) 0.0031(2)
B11 0.042(5) 0.047(6) 0.042(5) -0.006(4) -0.018(4) 0.003(4)
B12 0.051(5) 0.031(5) 0.050(6) -0.005(4) -0.025(4) -0.001(4)
B13 0.046(5) 0.036(5) 0.048(5) -0.010(4) -0.024(4) 0.003(4)
B14 0.038(4) 0.056(6) 0.059(6) -0.025(5) -0.025(5) 0.017(4)
B15 0.042(5) 0.059(6) 0.053(6) -0.010(5) -0.028(5) -0.002(4)
B16 0.057(6) 0.054(7) 0.068(7) -0.025(6) -0.030(6) 0.020(5)
B17 0.054(6) 0.068(8) 0.070(8) -0.005(6) -0.045(6) 0.012(5)
B18 0.061(6) 0.044(6) 0.073(8) -0.019(5) -0.036(6) 0.008(5)
B19 0.054(6) 0.067(7) 0.053(6) -0.007(5) -0.031(5) 0.014(5)
B110 0.061(6) 0.042(6) 0.063(7) -0.006(5) -0.033(6) 0.007(5)
B111 0.075(7) 0.050(7) 0.069(8) -0.006(6) -0.043(6) 0.013(6)
Sn2 0.0235(2) 0.1100(6) 0.0649(4) -0.0376(4) -0.0073(3) -0.0151(3)
B21 0.031(4) 0.072(8) 0.070(8) 0.013(6) -0.026(5) -0.008(5)
B22 0.047(5) 0.055(7) 0.086(8) -0.028(6) -0.030(6) 0.002(5)
B23 0.070(6) 0.059(7) 0.061(6) 0.010(5) -0.044(6) -0.034(6)
B24 0.052(5) 0.039(5) 0.076(8) -0.025(5) -0.007(5) -0.015(5)
B25 0.054(6) 0.083(9) 0.073(8) -0.037(7) -0.011(6) -0.025(6)
B26 0.071(7) 0.042(6) 0.080(8) 0.006(5) -0.050(6) -0.021(5)
B27 0.069(7) 0.134(13) 0.063(8) -0.060(8) 0.014(6) -0.059(8)
B28 0.038(5) 0.054(7) 0.104(11) -0.009(7) -0.014(6) 0.007(5)
B29 0.045(5) 0.093(9) 0.059(7) -0.017(6) -0.019(5) -0.026(6)
B210 0.058(6) 0.090(9) 0.056(7) -0.024(6) -0.019(5) -0.023(6)
B211 0.028(4) 0.056(6) 0.077(8) -0.022(6) -0.008(5) -0.005(4)

loop_
_geom_bond_atom_site_label_1
_geom_bond_atom_site_label_2
_geom_bond_distance
_geom_bond_site_symmetry_2
_geom_bond_publ_flag
Au1 P1 2.3323(18) . ?
Au1 Au2 2.6217(4) . ?
Au1 Sn1 2.7287(6) . ?
Au1 Sn2 2.8398(8) . ?
Au1 Au2 2.8457(5) 2_666 ?
Au1 Sn2 3.3078(8) 2_666 ?
Au2 P2 2.3253(18) . ?
Au2 Sn1 2.7104(6) . ?
Au2 Au1 2.8457(5) 2_666 ?
Au2 Sn2 3.0164(6) . ?
Au2 Sn2 3.1241(8) 2_666 ?
P1 C121 1.806(8) . ?
P1 C111 1.816(8) . ?
P1 C12 1.841(8) 2_666 ?
C111 C116 1.372(11) . ?
C111 C112 1.385(12) . ?
C112 C113 1.381(12) . ?
C113 C114 1.387(15) . ?
C114 C115 1.349(15) . ?
C115 C116 1.397(13) . ?
C121 C122 1.391(9) . ?
C121 C126 1.403(11) . ?
C122 C123 1.382(12) . ?
C123 C124 1.372(13) . ?
C124 C125 1.375(13) . ?
C125 C126 1.363(13) . ?
C12 P2 1.833(8) . ?
C12 P1 1.841(8) 2_666 ?
P2 C221 1.820(8) . ?
P2 C211 1.823(7) . ?
C211 C212 1.381(11) . ?
C211 C216 1.386(10) . ?
C212 C213 1.390(12) . ?
C213 C214 1.372(14) . ?
C214 C215 1.366(13) . ?
C215 C216 1.401(11) . ?
C221 C222 1.384(10) . ?
C221 C226 1.388(11) . ?
C222 C223 1.382(13) . ?
C223 C224 1.357(14) . ?
C224 C225 1.388(13) . ?
C225 C226 1.377(12) . ?
Sn1 B11 2.305(9) . ?
Sn1 B13 2.308(9) . ?
Sn1 B15 2.318(8) . ?
Sn1 B14 2.320(9) . ?
Sn1 B12 2.337(9) . ?
B11 B19 1.761(13) . ?
B11 B110 1.765(14) . ?
B11 B15 1.886(13) . ?
B11 B12 1.905(13) . ?
B12 B110 1.765(13) . ?
B12 B18 1.787(14) . ?
B12 B13 1.875(14) . ?
B13 B16 1.762(13) . ?
B13 B18 1.791(15) . ?
B13 B14 1.892(13) . ?
B14 B16 1.775(16) . ?
B14 B17 1.783(14) . ?
B14 B15 1.905(15) . ?
B15 B19 1.774(15) . ?
B15 B17 1.786(16) . ?
B16 B18 1.787(16) . ?
B16 B111 1.800(17) . ?
B16 B17 1.809(16) . ?
B17 B19 1.759(17) . ?
B17 B111 1.762(17) . ?
B18 B111 1.796(15) . ?
B18 B110 1.818(16) . ?
B19 B111 1.779(18) . ?
B19 B110 1.788(15) . ?
B110 B111 1.781(17) . ?
Sn2 B21 2.296(9) . ?
Sn2 B24 2.298(11) . ?
Sn2 B23 2.309(11) . ?
Sn2 B25 2.350(10) . ?
Sn2 B22 2.400(11) . ?
Sn2 Au2 3.1241(8) 2_666 ?
Sn2 Au1 3.3078(8) 2_666 ?
B21 B29 1.750(14) . ?
B21 B28 1.749(17) . ?
B21 B25 1.876(18) . ?
B21 B24 1.942(17) . ?
B22 B26 1.691(17) . ?
B22 B210 1.771(14) . ?
B22 B23 1.808(16) . ?
B22 B25 1.835(18) . ?
B23 B26 1.765(12) . ?
B23 B27 1.777(19) . ?
B23 B24 1.852(15) . ?
B24 B27 1.726(15) . ?
B24 B28 1.809(16) . ?
B25 B210 1.756(16) . ?
B25 B29 1.768(17) . ?
B26 B210 1.729(15) . ?
B26 B211 1.737(14) . ?
B26 B27 1.784(18) . ?
B27 B211 1.715(14) . ?
B27 B28 1.79(2) . ?
B28 B211 1.735(16) . ?
B28 B29 1.738(19) . ?
B29 B210 1.730(18) . ?
B29 B211 1.817(16) . ?
B210 B211 1.791(17) . ?
N1 C31 1.519(14) . ?
N1 C38 1.522(10) . ?
N1 C32 1.533(13) . ?
N1 C35 1.537(11) . ?
C32 C33 1.508(15) . ?
C33 C34 1.555(19) . ?
C34 C313 1.63(2) . ?
C35 C36 1.512(13) . ?
C36 C37 1.534(13) . ?
C37 C310 1.537(15) . ?
C38 C39 1.529(16) . ?
C39 C311 1.49(2) . ?
C311 C312 1.34(2) . ?
N2 C47 1.501(17) . ?
N2 C42 1.517(13) . ?
N2 C410 1.57(2) . ?
N2 C43 1.588(17) . ?
C41 C42 1.524(16) . ?
C41 C48 1.609(18) . ?
C43 C44 1.45(3) . ?
C44 C46 1.53(3) . ?
C45 C46 1.56(2) . ?
C48 C49 1.49(2) . ?
C410 C413 1.31(4) . ?
C411 C412 1.40(3) . ?
C411 C413 1.77(4) . ?
